data_4068096
loop_
_publ_author_name
'Ortiz de la Tabla, Laura'
'Matas, Inmaculada'
'Palma, Pilar'
'\'Alvarez, Eleuterio'
'C\'ampora, Juan'

_publ_section_title
;
 Nickel and Palladium Complexes with New Phosphinito-Imine Ligands and
 Their Application as Ethylene Oligomerization Catalysts
;
_journal_issue 3
_journal_name_full Organometallics
_journal_page_first 1006
_journal_paper_doi 10.1021/om201088y
_journal_volume 31
_journal_year 2012
_chemical_formula_moiety 'C23 H40 Br2 N Ni O P'
_chemical_formula_sum 'C23 H40 Br2 N Ni O P'
_chemical_formula_weight 596.06
_chemical_name_systematic
; 
 ? 
;
_space_group_IT_number 33
_symmetry_cell_setting orthorhombic
_symmetry_space_group_name_Hall 'P 2c -2n'
_symmetry_space_group_name_H-M 'P n a 21'
_atom_sites_solution_hydrogens geom
_atom_sites_solution_primary direct
_atom_sites_solution_secondary difmap
_audit_creation_method SHELXL-97
_cell_angle_alpha 90.00
_cell_angle_beta 90.00
_cell_angle_gamma 90.00
_cell_formula_units_Z 4
_cell_length_a 15.7309(13)
_cell_length_b 11.6766(7)
_cell_length_c 14.6596(10)
_cell_measurement_reflns_used 7785
_cell_measurement_temperature 173(2)
_cell_measurement_theta_max 26.26
_cell_measurement_theta_min 2.23
_cell_volume 2692.7(3)
_computing_cell_refinement 'APEX2 Software Suite (Bruker, 2007)'
_computing_data_collection 'APEX2 Software Suite (Bruker, 2007)'
_computing_data_reduction 'APEX2 Software Suite (Bruker, 2007)'
_computing_molecular_graphics 'SHELXTL (Sheldrick, 2008)'
_computing_publication_material 'SHELXTL and publCIF (Westrip, 2010)'
_computing_structure_refinement 'SHELXL97 (Sheldrick, 2008)'
_computing_structure_solution 'SIR2002 (Burla et al., 2003)'
_diffrn_ambient_temperature 173(2)
_diffrn_detector_area_resol_mean 8.26
_diffrn_measured_fraction_theta_full 0.986
_diffrn_measured_fraction_theta_max 0.986
_diffrn_measurement_device_type
;
 Bruker-Nonius X8kappa APEX II CCD area detector
;
_diffrn_measurement_method 'phi and omega scans with narrow frames'
_diffrn_radiation_monochromator graphite
_diffrn_radiation_source 'fine-focus sealed tube'
_diffrn_radiation_type MoK\a
_diffrn_radiation_wavelength 0.71073
_diffrn_reflns_av_R_equivalents 0.0600
_diffrn_reflns_av_sigmaI/netI 0.0410
_diffrn_reflns_limit_h_max 21
_diffrn_reflns_limit_h_min -13
_diffrn_reflns_limit_k_max 16
_diffrn_reflns_limit_k_min -14
_diffrn_reflns_limit_l_max 7
_diffrn_reflns_limit_l_min -20
_diffrn_reflns_number 30958
_diffrn_reflns_theta_full 30.60
_diffrn_reflns_theta_max 30.60
_diffrn_reflns_theta_min 2.23
_diffrn_standards_decay_% 0
_exptl_absorpt_coefficient_mu 3.761
_exptl_absorpt_correction_T_max 0.3146
_exptl_absorpt_correction_T_min 0.2550
_exptl_absorpt_correction_type multi-scan
_exptl_absorpt_process_details
;
 SADABS, Bruker (2001). APEX2, Bruker (2007)
;
_exptl_crystal_colour red
_exptl_crystal_density_diffrn 1.470
_exptl_crystal_density_method 'not measured'
_exptl_crystal_description prism
_exptl_crystal_F_000 1224
_exptl_crystal_size_max 0.50
_exptl_crystal_size_mid 0.45
_exptl_crystal_size_min 0.40
_refine_diff_density_max 1.714
_refine_diff_density_min -1.827
_refine_diff_density_rms 0.162
_refine_ls_abs_structure_details 'Flack H D (1983), Acta Cryst. A39, 876-881'
_refine_ls_abs_structure_Flack 0.013(18)
_refine_ls_extinction_method none
_refine_ls_goodness_of_fit_ref 1.144
_refine_ls_hydrogen_treatment constr
_refine_ls_matrix_type full
_refine_ls_number_parameters 273
_refine_ls_number_reflns 4231
_refine_ls_number_restraints 1
_refine_ls_restrained_S_all 1.144
_refine_ls_R_factor_all 0.0692
_refine_ls_R_factor_gt 0.0562
_refine_ls_shift/su_max 0.001
_refine_ls_shift/su_mean 0.000
_refine_ls_structure_factor_coef Fsqd
_refine_ls_weighting_details 'calc w=1/[\s^2^(Fo^2^)+(0.0634P)^2^+9.6534P] where P=(Fo^2^+2Fc^2^)/3'
_refine_ls_weighting_scheme calc
_refine_ls_wR_factor_gt 0.1420
_refine_ls_wR_factor_ref 0.1503
_reflns_number_gt 3502
_reflns_number_total 4231
_reflns_threshold_expression >2sigma(I)
_cod_data_source_file om201088y_si_001.cif
_cod_data_source_block 8
_cod_depositor_comments
;
The following automatic conversions were performed:

'_symmetry_cell_setting' value 'Orthorhombic' changed to
'orthorhombic' according to
/home/saulius/struct/CIF-dictionaries/cif_core.dic dictionary named
'cif_core.dic' version 2.4.1 from 2010-06-29.

Automatic conversion script
Id: cif_fix_values 1715 2011-07-08 13:25:40Z adriana 
;
_cod_original_sg_symbol_H-M Pna2(1)
_cod_database_code 4068096

loop_
_symmetry_equiv_pos_as_xyz
'x, y, z'
'-x, -y, z+1/2'
'x+1/2, -y+1/2, z'
'-x+1/2, y+1/2, z+1/2'

loop_
_atom_site_label
_atom_site_type_symbol
_atom_site_fract_x
_atom_site_fract_y
_atom_site_fract_z
_atom_site_U_iso_or_equiv
_atom_site_adp_type
_atom_site_occupancy
_atom_site_symmetry_multiplicity
_atom_site_calc_flag
_atom_site_refinement_flags
Ni1 Ni 0.33966(7) 0.01127(7) 0.91719(6) 0.01905(18) Uani 1 1 d .
Br1 Br 0.32264(7) 0.12834(8) 1.04520(6) 0.0346(2) Uani 1 1 d .
Br2 Br 0.44880(7) -0.09276(7) 0.98302(6) 0.0379(2) Uani 1 1 d .
P1 P 0.36966(15) -0.08569(15) 0.80180(13) 0.0221(4) Uani 1 1 d .
O1 O 0.2941(5) -0.0439(5) 0.7285(4) 0.0270(13) Uani 1 1 d .
N1 N 0.2448(5) 0.0668(5) 0.8433(4) 0.0180(11) Uani 1 1 d .
C1 C 0.1840(5) 0.1431(6) 0.8845(5) 0.0187(13) Uani 1 1 d .
C2 C 0.1160(6) 0.0953(6) 0.9344(5) 0.0245(17) Uani 1 1 d .
C3 C 0.0590(6) 0.1693(7) 0.9745(6) 0.0290(16) Uani 1 1 d .
H3 H 0.0121 0.1389 1.0072 0.035 Uiso 1 1 calc R
C4 C 0.0684(7) 0.2883(7) 0.9683(6) 0.0295(17) Uani 1 1 d .
H4 H 0.0283 0.3381 0.9961 0.035 Uiso 1 1 calc R
C5 C 0.1376(6) 0.3320(6) 0.9206(6) 0.0292(17) Uani 1 1 d .
H5 H 0.1447 0.4127 0.9174 0.035 Uiso 1 1 calc R
C6 C 0.1962(7) 0.2627(6) 0.8777(5) 0.0268(18) Uani 1 1 d .
C7 C 0.1059(7) -0.0341(6) 0.9454(6) 0.0290(18) Uani 1 1 d .
H7 H 0.1473 -0.0720 0.9034 0.035 Uiso 1 1 calc R
C8 C 0.1277(10) -0.0703(9) 1.0425(9) 0.051(3) Uani 1 1 d .
H8A H 0.1261 -0.1540 1.0469 0.077 Uiso 1 1 calc R
H8B H 0.0862 -0.0374 1.0849 0.077 Uiso 1 1 calc R
H8C H 0.1847 -0.0428 1.0581 0.077 Uiso 1 1 calc R
C9 C 0.0162(8) -0.0760(7) 0.9198(8) 0.040(2) Uani 1 1 d .
H9A H 0.0061 -0.0621 0.8548 0.061 Uiso 1 1 calc R
H9B H -0.0261 -0.0343 0.9559 0.061 Uiso 1 1 calc R
H9C H 0.0116 -0.1582 0.9324 0.061 Uiso 1 1 calc R
C10 C 0.2691(8) 0.3135(7) 0.8257(7) 0.040(2) Uani 1 1 d .
H10 H 0.3015 0.2496 0.7965 0.048 Uiso 1 1 calc R
C11 C 0.2400(11) 0.3965(10) 0.7498(8) 0.056(4) Uani 1 1 d .
H11A H 0.2141 0.4645 0.7775 0.084 Uiso 1 1 calc R
H11B H 0.1981 0.3581 0.7108 0.084 Uiso 1 1 calc R
H11C H 0.2891 0.4194 0.7131 0.084 Uiso 1 1 calc R
C12 C 0.3298(11) 0.3790(11) 0.8884(10) 0.060(4) Uani 1 1 d .
H12A H 0.3455 0.3303 0.9402 0.090 Uiso 1 1 calc R
H12B H 0.3017 0.4484 0.9109 0.090 Uiso 1 1 calc R
H12C H 0.3811 0.4001 0.8544 0.090 Uiso 1 1 calc R
C13 C 0.2358(6) 0.0293(6) 0.7607(5) 0.0239(16) Uani 1 1 d .
C14 C 0.1688(7) 0.0501(7) 0.6861(6) 0.032(2) Uani 1 1 d .
C15 C 0.0946(8) 0.1312(7) 0.7101(6) 0.036(2) Uani 1 1 d .
H15A H 0.1170 0.2075 0.7242 0.054 Uiso 1 1 calc R
H15B H 0.0639 0.1012 0.7631 0.054 Uiso 1 1 calc R
H15C H 0.0557 0.1364 0.6580 0.054 Uiso 1 1 calc R
C16 C 0.2163(9) 0.1004(10) 0.6031(6) 0.046(3) Uani 1 1 d .
H16A H 0.2596 0.0459 0.5824 0.069 Uiso 1 1 calc R
H16B H 0.2438 0.1725 0.6206 0.069 Uiso 1 1 calc R
H16C H 0.1758 0.1147 0.5536 0.069 Uiso 1 1 calc R
C17 C 0.1309(9) -0.0678(8) 0.6616(9) 0.048(3) Uani 1 1 d .
H17A H 0.0976 -0.0966 0.7133 0.073 Uiso 1 1 calc R
H17B H 0.1770 -0.1215 0.6479 0.073 Uiso 1 1 calc R
H17C H 0.0940 -0.0600 0.6082 0.073 Uiso 1 1 calc R
C18 C 0.4639(7) -0.0533(9) 0.7347(6) 0.0334(19) Uani 1 1 d .
H18 H 0.4519 -0.0792 0.6709 0.040 Uiso 1 1 calc R
C19 C 0.4747(10) 0.0793(9) 0.7309(8) 0.049(3) Uani 1 1 d .
H19A H 0.5190 0.0990 0.6866 0.073 Uiso 1 1 calc R
H19B H 0.4911 0.1078 0.7913 0.073 Uiso 1 1 calc R
H19C H 0.4208 0.1146 0.7125 0.073 Uiso 1 1 calc R
C20 C 0.5440(9) -0.1126(11) 0.7641(9) 0.051(3) Uani 1 1 d .
H20A H 0.5580 -0.0900 0.8268 0.077 Uiso 1 1 calc R
H20B H 0.5907 -0.0907 0.7234 0.077 Uiso 1 1 calc R
H20C H 0.5358 -0.1957 0.7615 0.077 Uiso 1 1 calc R
C21 C 0.3537(7) -0.2411(7) 0.8031(7) 0.0331(19) Uani 1 1 d .
H21 H 0.3990 -0.2753 0.8424 0.040 Uiso 1 1 calc R
C22 C 0.3628(11) -0.2931(9) 0.7072(8) 0.054(3) Uani 1 1 d .
H22A H 0.3169 -0.2646 0.6680 0.081 Uiso 1 1 calc R
H22B H 0.3594 -0.3767 0.7112 0.081 Uiso 1 1 calc R
H22C H 0.4178 -0.2710 0.6812 0.081 Uiso 1 1 calc R
C23 C 0.2688(10) -0.2673(8) 0.8469(8) 0.047(3) Uani 1 1 d .
H23A H 0.2640 -0.3499 0.8574 0.071 Uiso 1 1 calc R
H23B H 0.2229 -0.2421 0.8065 0.071 Uiso 1 1 calc R
H23C H 0.2646 -0.2267 0.9053 0.071 Uiso 1 1 calc R

loop_
_atom_site_aniso_label
_atom_site_aniso_U_11
_atom_site_aniso_U_22
_atom_site_aniso_U_33
_atom_site_aniso_U_23
_atom_site_aniso_U_13
_atom_site_aniso_U_12
Ni1 0.0141(5) 0.0262(4) 0.0168(3) -0.0045(3) -0.0022(3) 0.0012(3)
Br1 0.0300(5) 0.0477(4) 0.0260(4) -0.0153(3) -0.0054(3) 0.0089(4)
Br2 0.0345(6) 0.0456(4) 0.0336(4) -0.0094(4) -0.0142(4) 0.0177(4)
P1 0.0166(12) 0.0275(8) 0.0220(8) -0.0068(7) -0.0013(7) 0.0027(7)
O1 0.033(4) 0.028(2) 0.020(2) -0.008(2) -0.006(2) 0.005(2)
N1 0.013(4) 0.022(2) 0.019(3) -0.002(2) -0.002(2) 0.000(2)
C1 0.013(4) 0.024(3) 0.019(3) -0.002(2) -0.003(2) 0.003(2)
C2 0.028(6) 0.024(3) 0.022(3) 0.003(2) -0.001(3) -0.002(3)
C3 0.020(5) 0.037(3) 0.030(4) 0.002(3) 0.004(3) -0.003(3)
C4 0.024(5) 0.034(3) 0.031(4) -0.001(3) 0.002(3) 0.008(3)
C5 0.034(6) 0.024(3) 0.030(4) -0.005(3) -0.003(3) 0.002(3)
C6 0.034(6) 0.023(3) 0.023(3) -0.003(3) -0.002(3) -0.006(3)
C7 0.030(6) 0.027(3) 0.031(4) 0.005(3) -0.001(3) -0.001(3)
C8 0.057(10) 0.045(5) 0.053(6) 0.019(5) -0.021(6) -0.013(5)
C9 0.027(7) 0.036(4) 0.058(6) 0.006(4) -0.008(5) -0.008(3)
C10 0.037(8) 0.031(4) 0.051(5) -0.006(4) 0.016(4) -0.008(4)
C11 0.078(12) 0.055(6) 0.036(5) 0.002(4) 0.010(6) -0.029(6)
C12 0.032(10) 0.066(6) 0.082(9) 0.022(6) -0.014(6) -0.028(6)
C13 0.032(6) 0.020(3) 0.020(3) -0.004(2) -0.005(3) -0.008(3)
C14 0.041(7) 0.032(3) 0.023(4) -0.005(3) -0.010(3) 0.001(3)
C15 0.031(7) 0.039(4) 0.038(5) 0.000(3) -0.020(4) 0.002(4)
C16 0.047(8) 0.067(6) 0.024(4) 0.006(4) -0.005(4) 0.004(5)
C17 0.046(9) 0.040(4) 0.060(6) -0.011(4) -0.031(6) -0.004(4)
C18 0.017(5) 0.054(5) 0.029(4) -0.015(4) 0.005(3) -0.004(4)
C19 0.055(10) 0.050(5) 0.041(5) -0.004(4) 0.014(5) -0.019(5)
C20 0.026(8) 0.079(7) 0.049(6) -0.012(6) 0.000(5) 0.006(6)
C21 0.028(6) 0.027(3) 0.044(5) -0.010(3) -0.009(4) 0.006(3)
C22 0.070(11) 0.042(5) 0.050(6) -0.026(5) -0.007(6) 0.006(5)
C23 0.050(9) 0.029(4) 0.063(7) 0.005(4) 0.000(5) -0.011(4)

loop_
_atom_type_symbol
_atom_type_description
_atom_type_scat_dispersion_real
_atom_type_scat_dispersion_imag
_atom_type_scat_source
C C 0.0033 0.0016 'International Tables Vol C Tables 4.2.6.8 and 6.1.1.4'
H H 0.0000 0.0000 'International Tables Vol C Tables 4.2.6.8 and 6.1.1.4'
N N 0.0061 0.0033 'International Tables Vol C Tables 4.2.6.8 and 6.1.1.4'
O O 0.0106 0.0060 'International Tables Vol C Tables 4.2.6.8 and 6.1.1.4'
P P 0.1023 0.0942 'International Tables Vol C Tables 4.2.6.8 and 6.1.1.4'
Ni Ni 0.3393 1.1124 'International Tables Vol C Tables 4.2.6.8 and 6.1.1.4'
Br Br -0.2901 2.4595 'International Tables Vol C Tables 4.2.6.8 and 6.1.1.4'

loop_
_geom_angle_atom_site_label_1
_geom_angle_atom_site_label_2
_geom_angle_atom_site_label_3
_geom_angle
N1 Ni1 P1 84.47(18)
N1 Ni1 Br2 166.34(17)
P1 Ni1 Br2 83.43(7)
N1 Ni1 Br1 99.41(17)
P1 Ni1 Br1 173.14(9)
Br2 Ni1 Br1 93.28(5)
O1 P1 C18 99.9(4)
O1 P1 C21 101.4(4)
C18 P1 C21 108.8(5)
O1 P1 Ni1 101.6(2)
C18 P1 Ni1 120.6(3)
C21 P1 Ni1 119.8(3)
C13 O1 P1 116.5(5)
C13 N1 C1 122.0(7)
C13 N1 Ni1 119.3(6)
C1 N1 Ni1 118.7(4)
C2 C1 C6 122.1(7)
C2 C1 N1 118.4(6)
C6 C1 N1 119.4(7)
C3 C2 C1 117.7(6)
C3 C2 C7 120.6(8)
C1 C2 C7 121.7(8)
C2 C3 C4 121.8(8)
C2 C3 H3 119.1
C4 C3 H3 119.1
C5 C4 C3 118.6(8)
C5 C4 H4 120.7
C3 C4 H4 120.7
C6 C5 C4 122.5(7)
C6 C5 H5 118.7
C4 C5 H5 118.7
C5 C6 C1 117.2(8)
C5 C6 C10 120.7(7)
C1 C6 C10 122.1(8)
C8 C7 C2 110.5(7)
C8 C7 C9 110.2(9)
C2 C7 C9 112.6(8)
C8 C7 H7 107.8
C2 C7 H7 107.8
C9 C7 H7 107.8
C7 C8 H8A 109.5
C7 C8 H8B 109.5
H8A C8 H8B 109.5
C7 C8 H8C 109.5
H8A C8 H8C 109.5
H8B C8 H8C 109.5
C7 C9 H9A 109.5
C7 C9 H9B 109.5
H9A C9 H9B 109.5
C7 C9 H9C 109.5
H9A C9 H9C 109.5
H9B C9 H9C 109.5
C6 C10 C12 111.6(9)
C6 C10 C11 112.8(11)
C12 C10 C11 107.8(8)
C6 C10 H10 108.2
C12 C10 H10 108.2
C11 C10 H10 108.2
C10 C11 H11A 109.5
C10 C11 H11B 109.5
H11A C11 H11B 109.5
C10 C11 H11C 109.5
H11A C11 H11C 109.5
H11B C11 H11C 109.5
C10 C12 H12A 109.5
C10 C12 H12B 109.5
H12A C12 H12B 109.5
C10 C12 H12C 109.5
H12A C12 H12C 109.5
H12B C12 H12C 109.5
N1 C13 O1 118.1(8)
N1 C13 C14 133.3(8)
O1 C13 C14 108.6(6)
C13 C14 C17 106.8(7)
C13 C14 C15 117.0(7)
C17 C14 C15 107.9(10)
C13 C14 C16 106.8(9)
C17 C14 C16 110.0(9)
C15 C14 C16 108.2(8)
C14 C15 H15A 109.5
C14 C15 H15B 109.5
H15A C15 H15B 109.5
C14 C15 H15C 109.5
H15A C15 H15C 109.5
H15B C15 H15C 109.5
C14 C16 H16A 109.5
C14 C16 H16B 109.5
H16A C16 H16B 109.5
C14 C16 H16C 109.5
H16A C16 H16C 109.5
H16B C16 H16C 109.5
C14 C17 H17A 109.5
C14 C17 H17B 109.5
H17A C17 H17B 109.5
C14 C17 H17C 109.5
H17A C17 H17C 109.5
H17B C17 H17C 109.5
C20 C18 C19 112.1(10)
C20 C18 P1 115.6(8)
C19 C18 P1 108.3(7)
C20 C18 H18 106.8
C19 C18 H18 106.8
P1 C18 H18 106.8
C18 C19 H19A 109.5
C18 C19 H19B 109.5
H19A C19 H19B 109.5
C18 C19 H19C 109.5
H19A C19 H19C 109.5
H19B C19 H19C 109.5
C18 C20 H20A 109.5
C18 C20 H20B 109.5
H20A C20 H20B 109.5
C18 C20 H20C 109.5
H20A C20 H20C 109.5
H20B C20 H20C 109.5
C23 C21 C22 113.0(10)
C23 C21 P1 109.0(6)
C22 C21 P1 111.7(7)
C23 C21 H21 107.7
C22 C21 H21 107.7
P1 C21 H21 107.7
C21 C22 H22A 109.5
C21 C22 H22B 109.5
H22A C22 H22B 109.5
C21 C22 H22C 109.5
H22A C22 H22C 109.5
H22B C22 H22C 109.5
C21 C23 H23A 109.5
C21 C23 H23B 109.5
H23A C23 H23B 109.5
C21 C23 H23C 109.5
H23A C23 H23C 109.5
H23B C23 H23C 109.5

loop_
_geom_bond_atom_site_label_1
_geom_bond_atom_site_label_2
_geom_bond_distance
Ni1 N1 1.955(7)
Ni1 P1 2.089(2)
Ni1 Br2 2.3140(13)
Ni1 Br1 2.3371(11)
P1 O1 1.675(7)
P1 C18 1.819(10)
P1 C21 1.832(8)
O1 C13 1.339(11)
N1 C13 1.295(9)
N1 C1 1.440(9)
C1 C2 1.411(12)
C1 C6 1.413(9)
C2 C3 1.377(12)
C2 C7 1.527(10)
C3 C4 1.400(11)
C3 H3 0.9500
C4 C5 1.391(14)
C4 H4 0.9500
C5 C6 1.378(13)
C5 H5 0.9500
C6 C10 1.499(14)
C7 C8 1.523(13)
C7 C9 1.540(15)
C7 H7 1.0000
C8 H8A 0.9800
C8 H8B 0.9800
C8 H8C 0.9800
C9 H9A 0.9800
C9 H9B 0.9800
C9 H9C 0.9800
C10 C12 1.531(17)
C10 C11 1.543(17)
C10 H10 1.0000
C11 H11A 0.9800
C11 H11B 0.9800
C11 H11C 0.9800
C12 H12A 0.9800
C12 H12B 0.9800
C12 H12C 0.9800
C13 C14 1.538(12)
C14 C17 1.542(12)
C14 C15 1.544(15)
C14 C16 1.544(15)
C15 H15A 0.9800
C15 H15B 0.9800
C15 H15C 0.9800
C16 H16A 0.9800
C16 H16B 0.9800
C16 H16C 0.9800
C17 H17A 0.9800
C17 H17B 0.9800
C17 H17C 0.9800
C18 C20 1.501(17)
C18 C19 1.559(14)
C18 H18 1.0000
C19 H19A 0.9800
C19 H19B 0.9800
C19 H19C 0.9800
C20 H20A 0.9800
C20 H20B 0.9800
C20 H20C 0.9800
C21 C23 1.513(18)
C21 C22 1.538(13)
C21 H21 1.0000
C22 H22A 0.9800
C22 H22B 0.9800
C22 H22C 0.9800
C23 H23A 0.9800
C23 H23B 0.9800
C23 H23C 0.9800

loop_
_geom_torsion_atom_site_label_1
_geom_torsion_atom_site_label_2
_geom_torsion_atom_site_label_3
_geom_torsion_atom_site_label_4
_geom_torsion
N1 Ni1 P1 O1 1.8(3)
Br2 Ni1 P1 O1 175.4(3)
N1 Ni1 P1 C18 110.7(4)
Br2 Ni1 P1 C18 -75.7(4)
N1 Ni1 P1 C21 -108.8(4)
Br2 Ni1 P1 C21 64.9(4)
C18 P1 O1 C13 -127.7(6)
C21 P1 O1 C13 120.6(6)
Ni1 P1 O1 C13 -3.4(6)
P1 Ni1 N1 C13 -0.2(5)
Br2 Ni1 N1 C13 -27.9(12)
Br1 Ni1 N1 C13 174.1(5)
P1 Ni1 N1 C1 176.1(5)
Br2 Ni1 N1 C1 148.3(6)
Br1 Ni1 N1 C1 -9.6(5)
C13 N1 C1 C2 91.2(9)
Ni1 N1 C1 C2 -85.0(8)
C13 N1 C1 C6 -91.8(9)
Ni1 N1 C1 C6 92.1(7)
C6 C1 C2 C3 2.2(12)
N1 C1 C2 C3 179.1(7)
C6 C1 C2 C7 -176.8(8)
N1 C1 C2 C7 0.1(11)
C1 C2 C3 C4 -1.3(13)
C7 C2 C3 C4 177.7(8)
C2 C3 C4 C5 -0.4(14)
C3 C4 C5 C6 1.3(14)
C4 C5 C6 C1 -0.5(13)
C4 C5 C6 C10 178.9(9)
C2 C1 C6 C5 -1.3(12)
N1 C1 C6 C5 -178.2(7)
C2 C1 C6 C10 179.3(9)
N1 C1 C6 C10 2.4(12)
C3 C2 C7 C8 -71.5(13)
C1 C2 C7 C8 107.5(11)
C3 C2 C7 C9 52.2(11)
C1 C2 C7 C9 -128.8(9)
C5 C6 C10 C12 65.0(14)
C1 C6 C10 C12 -115.6(10)
C5 C6 C10 C11 -56.5(12)
C1 C6 C10 C11 122.9(9)
C1 N1 C13 O1 -178.2(7)
Ni1 N1 C13 O1 -2.1(9)
C1 N1 C13 C14 1.3(13)
Ni1 N1 C13 C14 177.5(7)
P1 O1 C13 N1 3.8(9)
P1 O1 C13 C14 -175.8(6)
N1 C13 C14 C17 -121.4(10)
O1 C13 C14 C17 58.1(11)
N1 C13 C14 C15 -0.5(14)
O1 C13 C14 C15 179.1(8)
N1 C13 C14 C16 120.8(10)
O1 C13 C14 C16 -59.6(9)
O1 P1 C18 C20 -161.2(7)
C21 P1 C18 C20 -55.4(8)
Ni1 P1 C18 C20 88.9(8)
O1 P1 C18 C19 72.0(8)
C21 P1 C18 C19 177.8(7)
Ni1 P1 C18 C19 -37.8(9)
O1 P1 C21 C23 -67.2(8)
C18 P1 C21 C23 -171.8(7)
Ni1 P1 C21 C23 43.4(8)
O1 P1 C21 C22 58.3(10)
C18 P1 C21 C22 -46.3(10)
Ni1 P1 C21 C22 168.9(8)
